data_2010353
loop_
_publ_author_name
'Ferguson, George'
'Spalding, Trevor R.'
'O'Dowd, Anna T.'

_publ_section_title
;
 Tris(triphenyltin)borate
;
_journal_issue 1
_journal_name_full 'Acta Crystallographica Section C'
_journal_page_first 67
_journal_page_last 70
_journal_paper_doi 10.1107/S0108270194010012
_journal_volume 51
_journal_year 1995
_chemical_formula_moiety 'C54 H45 B O3 Sn3 '
_chemical_formula_structural 'B(O Sn Ph3)3'
_chemical_formula_sum 'C54 H45 B O3 Sn3'
_chemical_formula_weight 1108.8
_chemical_name_common Tris(triphenyltin)borate
_chemical_name_systematic
;
Tris(triphenyltin)borate, B(OSnPh~3~)~3~
;
_space_group_IT_number 14
_symmetry_cell_setting monoclinic
_symmetry_space_group_name_Hall '-P 2ybc'
_symmetry_space_group_name_H-M 'P 1 21/c 1'
_cell_angle_alpha 90.0
_cell_angle_beta 98.022(12)
_cell_angle_gamma 90.0
_cell_formula_units_Z 4
_cell_length_a 16.866(2)
_cell_length_b 14.9176(14)
_cell_length_c 19.273(3)
_cell_measurement_reflns_used 25
_cell_measurement_temperature 293
_cell_measurement_theta_max 12.50
_cell_measurement_theta_min 9.50
_cell_volume 4801.6(11)
_computing_cell_refinement 'Enraf-Nonius DETTH, CELDIM'
_computing_data_collection 'Enraf-Nonius Cad4'
_computing_data_reduction 'NRCVAX DATRD2'
_computing_molecular_graphics NRCVAX
_computing_publication_material 'NRCVAX TABLES Jan 94 Version'
_computing_structure_refinement 'NRCVAX LSTSQ'
_computing_structure_solution 'NRCVAX SOLVER'
_diffrn_ambient_temperature 293
_diffrn_measurement_device 'Nonius CAD-4    '
_diffrn_measurement_method '\q/2\q scan b/P/b '
_diffrn_radiation_monochromator graphite
_diffrn_radiation_source 'xray tube'
_diffrn_radiation_type 'Molybdenum K\a'
_diffrn_radiation_wavelength 0.71069
_diffrn_reflns_av_R_equivalents 0.011
_diffrn_reflns_limit_h_max 21
_diffrn_reflns_limit_h_min -21
_diffrn_reflns_limit_k_max 19
_diffrn_reflns_limit_k_min 0
_diffrn_reflns_limit_l_max 24
_diffrn_reflns_limit_l_min 0
_diffrn_reflns_number 10788
_diffrn_reflns_theta_max 26.92
_diffrn_reflns_theta_min 0.00
_diffrn_standards_decay_% 1.0
_diffrn_standards_interval_time 120
_diffrn_standards_number 3
_exptl_absorpt_coefficient_mu 1.59
_exptl_absorpt_correction_T_max 0.6629
_exptl_absorpt_correction_T_min 0.5780
_exptl_absorpt_correction_type 'empirical,  3 \y scans, 4\% steps'
_exptl_crystal_colour colorless
_exptl_crystal_density_diffrn 1.534
_exptl_crystal_description 'cut needle'
_exptl_crystal_F_000 2192
_exptl_crystal_size_max 0.40
_exptl_crystal_size_mid 0.24
_exptl_crystal_size_min 0.18
_refine_diff_density_max 0.36
_refine_diff_density_min -0.35
_refine_ls_extinction_coef 16.E2(4)
_refine_ls_extinction_method 'Larson (1970)'
_refine_ls_goodness_of_fit_obs 0.95
_refine_ls_hydrogen_treatment 'H atoms riding, C-H 0.95\%A'
_refine_ls_matrix_type full
_refine_ls_number_parameters 551
_refine_ls_number_reflns 6635
_refine_ls_R_factor_all 0.067
_refine_ls_R_factor_obs 0.030
_refine_ls_shift/esd_max 0.004
_refine_ls_structure_factor_coef F
_refine_ls_weighting_details 'w = 1/[\s^2^(F) + 0.0008F^2^]'
_refine_ls_weighting_scheme calc
_refine_ls_wR_factor_all 0.047
_refine_ls_wR_factor_obs 0.039
_reflns_number_observed 6635
_reflns_number_total 10448
_reflns_observed_criterion 'Inet > 2.5\s(Inet)'
_cod_data_source_file ab1217.cif
_cod_data_source_block 94-58-trs9406
_cod_depositor_comments
;
The following automatic conversions were performed:
'_symmetry_cell_setting' value 'Monoclinic' changed to 'monoclinic'
according to '/home/saulius/struct/CIF-dictionaries/cif_core.dic'
dictionary named 'cif_core.dic' version 2.4.1 from 2010-06-29.

Automatic conversion script
Id: cif_fix_enum 1527 2010-12-29 10:47:43Z saulius 

The following automatic conversions were performed:

'_symmetry_cell_setting' value 'Monoclinic' changed to 'monoclinic'
according to /home/saulius/struct/CIF-dictionaries/cif_core.dic
dictionary named 'cif_core.dic' version 2.4.1 from 2010-06-29.

Automatic conversion script
Id: cif_fix_values 1715 2011-07-08 13:25:40Z adriana 

The following automatic conversions were performed:

'_refine_ls_weighting_scheme' value '1/[\s^2^(F) + 0.0008F^2^]' was
changed to 'calc'. New tag '_refine_ls_weighting_details' was
created. The value of the new tag was set to 'w = 1/[\s^2^(F) +
0.0008F^2^]'.

Automatic conversion script
Id: cif_fix_values 3143 2015-03-26 13:38:13Z robertas 
;
_cod_original_cell_volume 4801.8(10)
_cod_original_sg_symbol_H-M 'P 21/c'
_cod_original_formula_sum 'C54 H45 B O3 Sn3 '
_cod_database_code 2010353

loop_
_symmetry_equiv_pos_as_xyz
x,y,z
-x,-y,-z
-x,1/2+y,1/2-z
x,1/2-y,1/2+z

loop_
_atom_site_aniso_label
_atom_site_aniso_U_11
_atom_site_aniso_U_22
_atom_site_aniso_U_33
_atom_site_aniso_U_12
_atom_site_aniso_U_13
_atom_site_aniso_U_23
_atom_site_aniso_type_symbol
Sn1 0.0509(2) 0.0427(2) 0.0431(2) 0.00082(13) 0.00877(12) -0.00113(13) Sn
Sn2 0.0522(2) 0.0471(2) 0.0439(2) 0.00367(14) 0.00784(13) 0.00222(13) Sn
Sn3 0.0553(2) 0.0466(2) 0.0560(2) 0.00557(15) 0.00767(14) 0.00493(15) Sn
O1 0.0636(18) 0.0446(16) 0.0480(17) 0.0064(14) 0.0140(14) 0.0013(13) O
O2 0.0640(19) 0.0480(16) 0.0479(16) 0.0147(14) 0.0154(14) 0.0031(13) O
O3 0.0614(19) 0.0527(17) 0.0541(18) 0.0129(15) 0.0147(15) 0.0099(14) O
B1 0.049(3) 0.045(3) 0.053(3) 0.001(2) 0.010(2) 0.005(2) B
C11 0.049(2) 0.054(2) 0.038(2) 0.001(2) 0.0012(19) -0.0010(19) C
C12 0.066(3) 0.063(3) 0.052(3) 0.001(2) 0.009(2) -0.005(2) C
C13 0.089(4) 0.081(4) 0.067(3) 0.013(3) 0.016(3) -0.023(3) C
C14 0.076(4) 0.130(6) 0.058(3) 0.011(4) 0.024(3) -0.007(4) C
C15 0.072(4) 0.108(5) 0.059(3) -0.010(3) 0.018(3) 0.014(3) C
C16 0.072(3) 0.065(3) 0.055(3) -0.007(3) 0.011(2) 0.007(2) C
C21 0.054(3) 0.046(2) 0.048(2) -0.002(2) 0.004(2) -0.002(2) C
C22 0.067(3) 0.077(4) 0.094(4) -0.007(3) 0.018(3) -0.027(3) C
C23 0.068(4) 0.132(6) 0.115(5) -0.040(4) 0.017(4) -0.040(5) C
C24 0.117(5) 0.078(4) 0.085(4) -0.049(4) 0.016(4) -0.020(3) C
C25 0.116(5) 0.056(3) 0.077(4) -0.013(3) 0.014(4) -0.018(3) C
C26 0.076(3) 0.055(3) 0.066(3) 0.005(3) 0.010(3) -0.006(2) C
C31 0.050(2) 0.044(2) 0.050(3) -0.0033(19) 0.002(2) 0.0071(19) C
C32 0.059(3) 0.072(3) 0.056(3) -0.001(3) 0.013(2) -0.007(2) C
C33 0.057(3) 0.094(4) 0.083(4) 0.007(3) 0.017(3) 0.002(3) C
C34 0.052(3) 0.087(4) 0.105(5) 0.004(3) -0.007(3) 0.000(4) C
C35 0.072(4) 0.089(4) 0.079(4) 0.002(3) -0.022(3) -0.017(3) C
C36 0.065(3) 0.060(3) 0.058(3) 0.003(2) 0.000(2) -0.009(2) C
C41 0.065(3) 0.049(2) 0.048(3) 0.003(2) 0.019(2) -0.001(2) C
C42 0.069(3) 0.068(3) 0.070(3) 0.012(3) 0.013(3) -0.003(3) C
C43 0.099(5) 0.090(5) 0.089(5) 0.048(4) 0.010(4) 0.007(4) C
C44 0.163(7) 0.056(4) 0.093(5) 0.039(4) 0.047(5) 0.006(3) C
C45 0.125(6) 0.053(3) 0.095(5) 0.003(4) 0.023(4) -0.008(3) C
C46 0.085(4) 0.060(3) 0.073(3) 0.004(3) 0.015(3) -0.008(3) C
C51 0.066(3) 0.044(2) 0.057(3) 0.004(2) 0.018(2) -0.006(2) C
C52 0.085(4) 0.066(4) 0.102(5) -0.005(3) -0.010(3) -0.007(3) C
C53 0.091(5) 0.068(4) 0.200(9) -0.020(4) -0.006(5) -0.026(5) C
C54 0.105(6) 0.045(4) 0.259(12) -0.020(4) 0.085(7) -0.030(5) C
C55 0.162(7) 0.052(4) 0.125(6) -0.010(4) 0.085(6) 0.003(4) C
C56 0.108(4) 0.059(3) 0.070(4) -0.008(3) 0.028(3) 0.000(3) C
C61 0.060(3) 0.054(3) 0.064(3) -0.001(2) -0.002(2) 0.002(2) C
C62 0.066(4) 0.089(4) 0.086(4) -0.012(3) 0.001(3) -0.002(3) C
C63 0.067(4) 0.140(7) 0.150(8) -0.023(4) -0.010(5) -0.003(6) C
C64 0.101(6) 0.108(6) 0.165(9) -0.032(5) -0.068(6) 0.022(6) C
C65 0.131(6) 0.114(6) 0.084(5) -0.027(5) -0.047(5) 0.014(4) C
C66 0.092(4) 0.086(4) 0.069(4) -0.009(3) -0.002(3) 0.003(3) C
C71 0.062(3) 0.051(3) 0.068(3) -0.001(2) -0.002(2) 0.016(2) C
C72 0.086(4) 0.124(6) 0.073(4) 0.017(4) 0.012(3) 0.020(4) C
C73 0.113(6) 0.195(9) 0.062(4) -0.025(6) -0.003(4) 0.018(5) C
C74 0.109(6) 0.144(8) 0.110(6) -0.048(6) -0.042(5) 0.080(6) C
C75 0.102(6) 0.093(5) 0.139(7) -0.010(4) -0.043(6) 0.050(5) C
C76 0.073(4) 0.062(3) 0.112(5) 0.003(3) -0.014(3) 0.003(3) C
C81 0.050(3) 0.053(3) 0.068(3) 0.005(2) 0.009(2) 0.005(2) C
C82 0.077(4) 0.078(4) 0.083(4) -0.001(3) 0.010(3) 0.003(3) C
C83 0.066(4) 0.083(4) 0.142(6) -0.014(3) 0.006(4) -0.002(4) C
C84 0.073(4) 0.067(4) 0.150(7) 0.002(3) 0.046(4) 0.022(4) C
C85 0.077(4) 0.091(4) 0.099(5) 0.020(3) 0.042(3) 0.026(4) C
C86 0.065(3) 0.078(4) 0.074(4) 0.015(3) 0.014(3) 0.008(3) C
C91 0.056(3) 0.056(3) 0.074(3) 0.003(2) 0.011(2) -0.009(3) C
C92 0.127(5) 0.091(4) 0.083(4) -0.037(4) 0.021(4) -0.010(4) C
C93 0.142(7) 0.140(7) 0.087(5) -0.058(6) 0.021(4) -0.036(5) C
C94 0.105(6) 0.093(6) 0.148(8) -0.017(4) 0.015(5) -0.047(6) C
C95 0.139(7) 0.060(4) 0.191(10) -0.018(4) -0.012(7) 0.001(5) C
C96 0.110(5) 0.062(4) 0.115(5) -0.008(3) -0.014(4) 0.008(4) C

loop_
_atom_site_label
_atom_site_fract_x
_atom_site_fract_y
_atom_site_fract_z
_atom_site_U_iso_or_equiv
_atom_site_thermal_displace_type
_atom_site_calc_flag
_atom_site_refinement_flags
_atom_site_type_symbol
Sn1 0.199229(17) 0.092875(19) 0.144973(15) 0.04537(15) Uani ? . Sn
Sn2 0.135468(18) 0.089166(19) 0.380115(15) 0.04762(16) Uani ? . Sn
Sn3 0.319694(19) -0.14725(2) 0.299894(16) 0.05259(17) Uani ? . Sn
O1 0.21876(17) -0.01961(18) 0.20142(14) 0.0515(16) Uani ? . O
O2 0.15906(17) 0.06433(19) 0.28344(15) 0.0526(16) Uani ? . O
O3 0.23234(18) -0.06748(19) 0.32025(15) 0.0554(16) Uani ? . O
B1 0.2027(3) -0.0083(3) 0.2689(3) 0.049(3) Uani ? . B
C11 0.2541(2) 0.0597(3) 0.0554(2) 0.047(2) Uani ? . C
C12 0.2554(3) -0.0271(3) 0.0300(2) 0.060(3) Uani ? . C
C13 0.2943(3) -0.0477(4) -0.0274(3) 0.078(3) Uani ? . C
C14 0.3313(3) 0.0187(5) -0.0594(3) 0.086(4) Uani ? . C
C15 0.3310(3) 0.1052(4) -0.0354(3) 0.079(4) Uani ? . C
C16 0.2935(3) 0.1252(3) 0.0211(3) 0.064(3) Uani ? . C
C21 0.2691(3) 0.1947(3) 0.2010(2) 0.050(2) Uani ? . C
C22 0.3509(3) 0.1932(4) 0.2040(3) 0.079(4) Uani ? . C
C23 0.3987(4) 0.2564(5) 0.2421(4) 0.104(5) Uani ? . C
C24 0.3652(5) 0.3224(4) 0.2763(3) 0.093(4) Uani ? . C
C25 0.2843(4) 0.3263(4) 0.2734(3) 0.083(4) Uani ? . C
C26 0.2363(3) 0.2630(3) 0.2363(3) 0.065(3) Uani ? . C
C31 0.0744(3) 0.1177(3) 0.1182(2) 0.049(2) Uani ? . C
C32 0.0272(3) 0.1489(3) 0.1660(2) 0.062(3) Uani ? . C
C33 -0.0531(3) 0.1666(4) 0.1446(3) 0.078(4) Uani ? . C
C34 -0.0863(3) 0.1539(4) 0.0770(4) 0.083(4) Uani ? . C
C35 -0.0411(4) 0.1221(4) 0.0290(3) 0.083(4) Uani ? . C
C36 0.0394(3) 0.1047(3) 0.0492(3) 0.062(3) Uani ? . C
C41 0.0820(3) 0.2190(3) 0.3665(2) 0.053(3) Uani ? . C
C42 0.0033(3) 0.2325(4) 0.3379(3) 0.069(3) Uani ? . C
C43 -0.0262(4) 0.3202(5) 0.3261(3) 0.093(4) Uani ? . C
C44 0.0227(6) 0.3917(4) 0.3433(4) 0.101(5) Uani ? . C
C45 0.0993(5) 0.3790(4) 0.3726(4) 0.090(5) Uani ? . C
C46 0.1289(3) 0.2938(3) 0.3838(3) 0.072(3) Uani ? . C
C51 0.0573(3) -0.0150(3) 0.4000(2) 0.055(2) Uani ? . C
C52 -0.0090(4) -0.0334(4) 0.3528(3) 0.087(4) Uani ? . C
C53 -0.0617(4) -0.1004(5) 0.3664(5) 0.122(6) Uani ? . C
C54 -0.0481(5) -0.1488(4) 0.4266(7) 0.130(8) Uani ? . C
C55 0.0176(6) -0.1324(4) 0.4729(4) 0.107(5) Uani ? . C
C56 0.0696(4) -0.0661(3) 0.4604(3) 0.077(3) Uani ? . C
C61 0.2467(3) 0.0980(3) 0.4457(3) 0.060(3) Uani ? . C
C62 0.3159(3) 0.1110(4) 0.4168(3) 0.081(4) Uani ? . C
C63 0.3886(4) 0.1186(6) 0.4582(5) 0.121(6) Uani ? . C
C64 0.3938(5) 0.1139(5) 0.5289(6) 0.133(7) Uani ? . C
C65 0.3263(5) 0.1009(5) 0.5595(4) 0.116(5) Uani ? . C
C66 0.2529(4) 0.0941(4) 0.5179(3) 0.083(4) Uani ? . C
C71 0.3669(3) -0.1933(3) 0.4021(3) 0.061(3) Uani ? . C
C72 0.3426(4) -0.1598(5) 0.4613(3) 0.094(4) Uani ? . C
C73 0.3766(5) -0.1899(7) 0.5271(4) 0.125(6) Uani ? . C
C74 0.4338(5) -0.2565(7) 0.5324(5) 0.126(6) Uani ? . C
C75 0.4579(5) -0.2899(5) 0.4744(5) 0.117(6) Uani ? . C
C76 0.4255(3) -0.2588(4) 0.4103(3) 0.084(4) Uani ? . C
C81 0.4078(3) -0.0704(3) 0.2579(3) 0.057(3) Uani ? . C
C82 0.4648(3) -0.0244(4) 0.3027(3) 0.080(3) Uani ? . C
C83 0.5231(4) 0.0279(4) 0.2777(4) 0.098(5) Uani ? . C
C84 0.5244(4) 0.0339(4) 0.2073(5) 0.094(5) Uani ? . C
C85 0.4690(4) -0.0104(4) 0.1619(3) 0.086(4) Uani ? . C
C86 0.4116(3) -0.0626(4) 0.1871(3) 0.072(3) Uani ? . C
C91 0.2700(3) -0.2560(3) 0.2376(3) 0.062(3) Uani ? . C
C92 0.2418(4) -0.2472(5) 0.1672(3) 0.099(5) Uani ? . C
C93 0.2087(5) -0.3182(6) 0.1281(4) 0.122(6) Uani ? . C
C94 0.2033(5) -0.3988(6) 0.1575(5) 0.116(6) Uani ? . C
C95 0.2283(5) -0.4100(5) 0.2269(6) 0.133(7) Uani ? . C
C96 0.2613(4) -0.3376(4) 0.2663(4) 0.098(4) Uani ? . C
H12 0.228 -0.073 0.052 0.0704 Uiso ? . H
H13 0.298 -0.108 -0.043 0.0886 Uiso ? . H
H14 0.355 0.005 -0.100 0.0977 Uiso ? . H
H15 0.358 0.150 -0.058 0.0899 Uiso ? . H
H16 0.293 0.185 0.037 0.0737 Uiso ? . H
H22 0.373 0.147 0.179 0.0893 Uiso ? . H
H23 0.455 0.254 0.246 0.1149 Uiso ? . H
H24 0.396 0.366 0.303 0.1036 Uiso ? . H
H25 0.262 0.375 0.296 0.0929 Uiso ? . H
H26 0.180 0.265 0.235 0.0754 Uiso ? . H
H32 0.050 0.160 0.213 0.0726 Uiso ? . H
H33 -0.086 0.186 0.178 0.0883 Uiso ? . H
H34 -0.141 0.167 0.063 0.0915 Uiso ? . H
H35 -0.066 0.112 -0.018 0.0901 Uiso ? . H
H36 0.070 0.084 0.015 0.0712 Uiso ? . H
H42 -0.030 0.181 0.327 0.0790 Uiso ? . H
H43 -0.080 0.329 0.306 0.1028 Uiso ? . H
H44 0.003 0.451 0.333 0.1141 Uiso ? . H
H45 0.130 0.431 0.386 0.1008 Uiso ? . H
H46 0.184 0.286 0.403 0.0825 Uiso ? . H
H52 -0.019 -0.001 0.310 0.0945 Uiso ? . H
H53 -0.107 -0.116 0.334 0.1295 Uiso ? . H
H54 -0.086 -0.193 0.436 0.1461 Uiso ? . H
H55 0.024 -0.167 0.515 0.1230 Uiso ? . H
H56 0.117 -0.057 0.493 0.0888 Uiso ? . H
H62 0.313 0.116 0.367 0.0901 Uiso ? . H
H63 0.437 0.125 0.438 0.1289 Uiso ? . H
H64 0.444 0.119 0.558 0.1343 Uiso ? . H
H65 0.330 0.099 0.609 0.1198 Uiso ? . H
H66 0.205 0.086 0.538 0.0921 Uiso ? . H
H72 0.302 -0.115 0.457 0.1042 Uiso ? . H
H73 0.361 -0.166 0.569 0.1335 Uiso ? . H
H74 0.455 -0.279 0.577 0.1310 Uiso ? . H
H75 0.500 -0.333 0.480 0.1213 Uiso ? . H
H76 0.442 -0.284 0.369 0.0919 Uiso ? . H
H82 0.463 -0.028 0.352 0.0896 Uiso ? . H
H83 0.563 0.058 0.308 0.1070 Uiso ? . H
H84 0.563 0.071 0.190 0.1065 Uiso ? . H
H85 0.472 -0.005 0.113 0.0990 Uiso ? . H
H86 0.373 -0.093 0.155 0.0824 Uiso ? . H
H92 0.246 -0.190 0.146 0.1101 Uiso ? . H
H93 0.187 -0.310 0.080 0.1329 Uiso ? . H
H94 0.182 -0.448 0.130 0.1256 Uiso ? . H
H95 0.224 -0.468 0.247 0.1400 Uiso ? . H
H96 0.275 -0.345 0.315 0.1055 Uiso ? . H

loop_
_atom_type_symbol
_atom_type_scat_dispersion_real
_atom_type_scat_dispersion_imag
_atom_type_scat_source
C 0.002 0.002 'International Tables Vol. IV Table 2.2B'
H 0.000 0.000 'International Tables Vol. IV Table 2.2B'
B 0.000 0.001 'International Tables Vol. IV Table 2.2B'
O 0.008 0.006 'International Tables Vol. IV Table 2.2B'
Sn -0.873 1.424 'International Tables Vol. IV Table 2.2B'

loop_
_geom_angle_atom_site_label_1
_geom_angle_atom_site_label_2
_geom_angle_atom_site_label_3
_geom_angle
_geom_angle_publ_flag
O1 Sn1 C11 100.89(14) yes
O1 Sn1 C21 106.61(14) yes
O1 Sn1 C31 111.10(14) yes
C11 Sn1 C21 107.82(16) yes
C11 Sn1 C31 111.79(16) yes
C21 Sn1 C31 117.26(16) yes
O2 Sn2 C41 100.95(14) yes
O2 Sn2 C51 104.16(15) yes
O2 Sn2 C61 107.10(16) yes
C41 Sn2 C51 115.24(17) yes
C41 Sn2 C61 109.93(18) yes
C51 Sn2 C61 117.54(18) yes
O3 Sn3 C71 101.73(17) yes
O3 Sn3 C81 109.33(15) yes
O3 Sn3 C91 109.05(15) yes
C71 Sn3 C81 109.59(18) yes
C71 Sn3 C91 110.07(19) yes
C81 Sn3 C91 116.10(19) yes
Sn1 O1 B1 111.9(3) yes
Sn2 O2 B1 121.6(3) yes
Sn3 O3 B1 116.9(3) yes
O1 B1 O2 118.4(4) yes
O1 B1 O3 120.3(4) yes
O2 B1 O3 121.3(4) yes
Sn1 C11 C12 122.2(3) no
Sn1 C11 C16 120.6(3) no
C12 C11 C16 117.1(4) no
C11 C12 C13 121.1(5) no
C12 C13 C14 119.6(5) no
C13 C14 C15 120.5(5) no
C14 C15 C16 119.9(5) no
C11 C16 C15 121.7(5) no
Sn1 C21 C22 119.5(3) no
Sn1 C21 C26 123.2(3) no
C22 C21 C26 117.4(4) no
C21 C22 C23 121.2(5) no
C22 C23 C24 120.2(6) no
C23 C24 C25 119.8(5) no
C24 C25 C26 120.4(5) no
C21 C26 C25 121.0(5) no
Sn1 C31 C32 122.7(3) no
Sn1 C31 C36 118.8(3) no
C32 C31 C36 118.5(4) no
C31 C32 C33 119.9(4) no
C32 C33 C34 120.9(5) no
C33 C34 C35 120.4(5) no
C34 C35 C36 119.6(5) no
C31 C36 C35 120.8(5) no
Sn2 C41 C42 123.2(3) no
Sn2 C41 C46 119.0(4) no
C42 C41 C46 117.7(4) no
C41 C42 C43 119.9(5) no
C42 C43 C44 120.1(6) no
C43 C44 C45 120.3(5) no
C44 C45 C46 120.2(6) no
C41 C46 C45 121.8(5) no
Sn2 C51 C52 120.1(4) no
Sn2 C51 C56 122.4(4) no
C52 C51 C56 117.5(5) no
C51 C52 C53 120.3(6) no
C52 C53 C54 120.6(7) no
C53 C54 C55 119.7(6) no
C54 C55 C56 120.3(7) no
C51 C56 C55 121.5(6) no
Sn2 C61 C62 119.9(4) no
Sn2 C61 C66 122.3(4) no
C62 C61 C66 117.7(5) no
C61 C62 C63 121.2(6) no
C62 C63 C64 120.5(7) no
C63 C64 C65 120.0(6) no
C64 C65 C66 119.5(7) no
C61 C66 C65 121.1(6) no
Sn3 C71 C72 122.6(4) no
Sn3 C71 C76 120.1(4) no
C72 C71 C76 117.3(5) no
C71 C72 C73 120.8(6) no
C72 C73 C74 119.6(8) no
C73 C74 C75 119.8(6) no
C74 C75 C76 120.1(7) no
C71 C76 C75 122.3(7) no
Sn3 C81 C82 119.6(4) no
Sn3 C81 C86 123.7(4) no
C82 C81 C86 116.8(5) no
C81 C82 C83 121.8(6) no
C82 C83 C84 119.4(6) no
C83 C84 C85 120.2(5) no
C84 C85 C86 120.0(6) no
C81 C86 C85 121.8(5) no
Sn3 C91 C92 122.5(4) no
Sn3 C91 C96 120.9(4) no
C92 C91 C96 116.5(5) no
C91 C92 C93 121.6(6) no
C92 C93 C94 120.4(7) no
C93 C94 C95 120.0(7) no
C94 C95 C96 119.3(7) no
C91 C96 C95 122.2(7) no

loop_
_geom_bond_atom_site_label_1
_geom_bond_atom_site_label_2
_geom_bond_site_symmetry_1
_geom_bond_site_symmetry_2
_geom_bond_distance
_geom_bond_publ_flag
Sn1 O1 . . 2.002(3) yes
Sn1 C11 . . 2.129(4) yes
Sn1 C21 . . 2.123(4) yes
Sn1 C31 . . 2.128(4) yes
Sn2 O2 . . 1.993(3) yes
Sn2 C41 . . 2.137(4) yes
Sn2 C51 . . 2.108(4) yes
Sn2 C61 . . 2.115(5) yes
Sn3 O3 . . 1.975(3) yes
Sn3 C71 . . 2.133(5) yes
Sn3 C81 . . 2.124(5) yes
Sn3 C91 . . 2.120(5) yes
O1 B1 . . 1.376(6) yes
O2 B1 . . 1.361(6) yes
O3 B1 . . 1.367(6) yes
C11 C12 . . 1.385(6) no
C11 C16 . . 1.398(6) no
C12 C13 . . 1.397(7) no
C13 C14 . . 1.363(10) no
C14 C15 . . 1.370(10) no
C15 C16 . . 1.368(8) no
C21 C22 . . 1.374(7) no
C21 C26 . . 1.381(6) no
C22 C23 . . 1.384(8) no
C23 C24 . . 1.350(10) no
C24 C25 . . 1.359(11) no
C25 C26 . . 1.376(8) no
C31 C32 . . 1.379(6) no
C31 C36 . . 1.392(6) no
C32 C33 . . 1.386(7) no
C33 C34 . . 1.357(9) no
C34 C35 . . 1.365(9) no
C35 C36 . . 1.383(8) no
C41 C42 . . 1.379(7) no
C41 C46 . . 1.382(7) no
C42 C43 . . 1.408(8) no
C43 C44 . . 1.360(12) no
C44 C45 . . 1.350(12) no
C45 C46 . . 1.370(8) no
C51 C52 . . 1.368(8) no
C51 C56 . . 1.383(7) no
C52 C53 . . 1.385(10) no
C53 C54 . . 1.359(16) no
C54 C55 . . 1.344(16) no
C55 C56 . . 1.365(9) no
C61 C62 . . 1.375(8) no
C61 C66 . . 1.382(8) no
C62 C63 . . 1.371(9) no
C63 C64 . . 1.355(16) no
C64 C65 . . 1.369(15) no
C65 C66 . . 1.382(9) no
C71 C72 . . 1.359(9) no
C71 C76 . . 1.383(7) no
C72 C73 . . 1.392(10) no
C73 C74 . . 1.379(16) no
C74 C75 . . 1.338(17) no
C75 C76 . . 1.360(10) no
C81 C82 . . 1.382(8) no
C81 C86 . . 1.379(7) no
C82 C83 . . 1.393(9) no
C83 C84 . . 1.363(12) no
C84 C85 . . 1.360(11) no
C85 C86 . . 1.382(8) no
C91 C92 . . 1.381(9) no
C91 C96 . . 1.352(8) no
C92 C93 . . 1.374(10) no
C93 C94 . . 1.338(14) no
C94 C95 . . 1.354(15) no
C95 C96 . . 1.391(10) no

loop_
_geom_torsion_atom_site_label_1
_geom_torsion_atom_site_label_2
_geom_torsion_atom_site_label_3
_geom_torsion_atom_site_label_4
_geom_torsion
_geom_torsion_publ_flag
Sn1 O1 B1 O2 15.9(3) no
Sn2 O2 B1 O3 0.0(2) no
Sn3 O3 B1 O1 15.8(2) no
C11 Sn1 O1 B1 167.8(5) no
C21 Sn1 O1 B1 55.3(4) no
C31 Sn1 O1 B1 -73.6(4) no
O1 Sn1 C11 C12 32.3(4) no
O1 Sn1 C11 C16 -145.1(6) no
C21 Sn1 C11 C12 143.9(6) no
C21 Sn1 C11 C16 -33.6(4) no
C31 Sn1 C11 C12 -85.8(5) no
C31 Sn1 C11 C16 96.7(5) no
O1 Sn1 C21 C22 71.4(5) no
O1 Sn1 C21 C26 -107.5(5) no
C11 Sn1 C21 C22 -36.2(5) no
C11 Sn1 C21 C26 144.8(6) no
C31 Sn1 C21 C22 -163.4(6) no
C31 Sn1 C21 C26 17.7(4) no
O1 Sn1 C31 C32 74.6(5) no
O1 Sn1 C31 C36 -107.4(5) no
C11 Sn1 C31 C32 -173.6(6) no
C11 Sn1 C31 C36 4.4(4) no
C21 Sn1 C31 C32 -48.3(4) no
C21 Sn1 C31 C36 129.7(6) no
C41 Sn2 O2 B1 172.1(5) no
C51 Sn2 O2 B1 -68.1(4) no
C61 Sn2 O2 B1 57.1(4) no
O2 Sn2 C41 C42 79.8(5) no
O2 Sn2 C41 C46 -96.8(6) no
C51 Sn2 C41 C42 -31.7(4) no
C51 Sn2 C41 C46 151.7(6) no
C61 Sn2 C41 C42 -167.3(7) no
C61 Sn2 C41 C46 16.1(4) no
O2 Sn2 C51 C52 -50.8(5) no
O2 Sn2 C51 C56 130.1(6) no
C41 Sn2 C51 C52 58.8(5) no
C41 Sn2 C51 C56 -120.3(6) no
C61 Sn2 C51 C52 -169.0(7) no
C61 Sn2 C51 C56 11.8(5) no
O2 Sn2 C61 C62 17.4(4) no
O2 Sn2 C61 C66 -164.8(7) no
C41 Sn2 C61 C62 -91.4(6) no
C41 Sn2 C61 C66 86.4(6) no
C51 Sn2 C61 C62 134.1(7) no
C51 Sn2 C61 C66 -48.1(5) no
C71 Sn3 O3 B1 163.2(5) no
C81 Sn3 O3 B1 47.4(4) no
C91 Sn3 O3 B1 -80.5(5) no
O3 Sn3 C71 C72 -7.4(5) no
O3 Sn3 C71 C76 173.8(7) no
C81 Sn3 C71 C72 108.3(7) no
C81 Sn3 C71 C76 -70.6(6) no
C91 Sn3 C71 C72 -122.9(7) no
C91 Sn3 C71 C76 58.3(5) no
O3 Sn3 C81 C82 82.1(6) no
O3 Sn3 C81 C86 -97.4(6) no
C71 Sn3 C81 C82 -28.6(5) no
C71 Sn3 C81 C86 151.9(7) no
C91 Sn3 C81 C82 -154.0(7) no
C91 Sn3 C81 C86 26.4(5) no
O3 Sn3 C91 C92 75.3(6) no
O3 Sn3 C91 C96 -101.9(7) no
C71 Sn3 C91 C92 -173.9(8) no
C71 Sn3 C91 C96 8.9(5) no
C81 Sn3 C91 C92 -48.7(6) no
C81 Sn3 C91 C96 134.1(7) no
Sn1 O1 B1 O3 -162.0(7) no
Sn2 O2 B1 O1 -178.0(7) no
Sn3 O3 B1 O2 -162.1(7) no
Sn1 C11 C12 C13 -177.7(8) no
C16 C11 C12 C13 -0.1(5) no
Sn1 C11 C16 C15 178.3(8) no
C12 C11 C16 C15 0.7(5) no
C11 C12 C13 C14 -0.4(5) no
C12 C13 C14 C15 0.3(5) no
C13 C14 C15 C16 0.2(5) no
C14 C15 C16 C11 -0.7(5) no
Sn1 C21 C22 C23 -177.6(9) no
C26 C21 C22 C23 1.4(6) no
Sn1 C21 C26 C25 178.3(9) no
C22 C21 C26 C25 -0.7(6) no
C21 C22 C23 C24 -1.2(6) no
C22 C23 C24 C25 0.2(6) no
C23 C24 C25 C26 0.5(6) no
C24 C25 C26 C21 -0.3(6) no
Sn1 C31 C32 C33 177.8(8) no
C36 C31 C32 C33 -0.2(5) no
Sn1 C31 C36 C35 -178.4(8) no
C32 C31 C36 C35 -0.3(5) no
C31 C32 C33 C34 -0.1(5) no
C32 C33 C34 C35 0.9(5) no
C33 C34 C35 C36 -1.4(5) no
C34 C35 C36 C31 1.1(5) no
Sn2 C41 C42 C43 -175.6(9) no
C46 C41 C42 C43 1.1(6) no
Sn2 C41 C46 C45 176.2(9) no
C42 C41 C46 C45 -0.5(6) no
C41 C42 C43 C44 -0.4(6) no
C42 C43 C44 C45 -0.9(6) no
C43 C44 C45 C46 1.5(6) no
C44 C45 C46 C41 -0.8(6) no
Sn2 C51 C52 C53 -178.4(10) no
C56 C51 C52 C53 0.8(7) no
Sn2 C51 C56 C55 179.0(10) no
C52 C51 C56 C55 -0.1(7) no
C51 C52 C53 C54 -0.3(8) no
C52 C53 C54 C55 -0.9(7) no
C53 C54 C55 C56 1.5(7) no
C54 C55 C56 C51 -1.0(8) no
Sn2 C61 C62 C63 178.8(11) no
C66 C61 C62 C63 0.9(7) no
Sn2 C61 C66 C65 -179.4(10) no
C62 C61 C66 C65 -1.5(7) no
C61 C62 C63 C64 -0.4(7) no
C62 C63 C64 C65 0.5(7) no
C63 C64 C65 C66 -1.0(7) no
C64 C65 C66 C61 1.6(7) no
Sn3 C71 C72 C73 -178.2(11) no
C76 C71 C72 C73 0.7(7) no
Sn3 C71 C76 C75 179.6(11) no
C72 C71 C76 C75 0.7(8) no
C71 C72 C73 C74 -2.0(7) no
C72 C73 C74 C75 1.9(8) no
C73 C74 C75 C76 -0.6(7) no
C74 C75 C76 C71 -0.8(8) no
Sn3 C81 C82 C83 -179.1(10) no
C86 C81 C82 C83 0.5(6) no
Sn3 C81 C86 C85 178.7(9) no
C82 C81 C86 C85 -0.9(6) no
C81 C82 C83 C84 -0.3(6) no
C82 C83 C84 C85 0.4(6) no
C83 C84 C85 C86 -0.8(6) no
C84 C85 C86 C81 1.0(6) no
Sn3 C91 C92 C93 -179.0(11) no
C96 C91 C92 C93 -1.7(8) no
Sn3 C91 C96 C95 179.5(11) no
C92 C91 C96 C95 2.1(8) no
C91 C92 C93 C94 -0.3(7) no
C92 C93 C94 C95 2.0(8) no
C93 C94 C95 C96 -1.6(8) no
C94 C95 C96 C91 -0.5(7) no
